data_4321084
loop_
_publ_author_name
'J\"urgen Buschmann'
'Sven Kleinhenz'
'Dieter Lentz'
'Peter Luger'
'Krishnan V. Madappat'
'Dagmar Preugschat'
'Joseph S. Thrasher'

_publ_section_title
;
 Crystal and Molecular Structures of Trifluoroacrylonitrile, F2CCF-CN, and
 Trifluorovinyl Isocyanide, F2CCF-NC, by Low-Temperature X-ray
 Crystallography and ab Initio Calculations
;
_journal_name_full 'Inorganic Chemistry'
_journal_page_first 2807
_journal_page_last 2812
_journal_paper_doi 10.1021/ic000264m
_journal_volume 39
_journal_year 2000
_chemical_formula_sum 'C3 F3 N'
_chemical_formula_weight 107.04
_chemical_melting_point 165
_chemical_name_systematic
; 
 trifluoroacrylonitrile 
;
_space_group_IT_number 14
_symmetry_cell_setting monoclinic
_symmetry_space_group_name_Hall '-P 2yn'
_symmetry_space_group_name_H-M 'P 1 21/n 1'
_atom_sites_solution_hydrogens none
_atom_sites_solution_primary direct
_atom_sites_solution_secondary none
_audit_creation_method SHELXL
_cell_angle_alpha 90.00
_cell_angle_beta 102.83(2)
_cell_angle_gamma 90.00
_cell_formula_units_Z 4
_cell_length_a 8.595(4)
_cell_length_b 8.748(1)
_cell_length_c 5.421(1)
_cell_measurement_reflns_used 35
_cell_measurement_temperature 113(1)
_cell_measurement_theta_max 25
_cell_measurement_theta_min 10
_cell_volume 397.4(2)
_computing_cell_refinement 'STOE software'
_computing_data_collection 'STOE software'
_computing_data_reduction 'in-house program'
_computing_molecular_graphics 'ORTEP and SCHAKAL'
_computing_publication_material 'SHELXL-97 (Sheldrick, 1997)'
_computing_structure_refinement 'SHELXL-93 (Sheldrick, 1993)'
_computing_structure_solution 'SHELXS-86 (Sheldrick, 1990)'
_diffrn_ambient_temperature 113(1)
_diffrn_detector_area_resol_mean
;
 conventional scintillation counter for measuring the
 X-ray reflections individually.
;
_diffrn_measured_fraction_theta_full 0.95
_diffrn_measured_fraction_theta_max 0.95
_diffrn_measurement_device_type
;
 SIEMENS four-circle diffractometer with an open chi-circle
 of 100 deg and an integrated
 N2 gas-stream cooling device of in-house construction
 (ref: Dietrich, H., and Dierks, H., Messtechnik 
 (Braunschweig) 1970, 78, 184-186.).
;
_diffrn_measurement_method
;
 omega two-theta scan, delta omega = 1.10 deg + 
 0.52 deg tan omega .
;
_diffrn_radiation_monochromator 'none, instead Nb filter'
_diffrn_radiation_source 'fine-focus sealed tube'
_diffrn_radiation_type MoK\a
_diffrn_radiation_wavelength 0.71069
_diffrn_reflns_av_R_equivalents 0.016
_diffrn_reflns_av_sigmaI/netI 0.0235
_diffrn_reflns_limit_h_max 18
_diffrn_reflns_limit_h_min -18
_diffrn_reflns_limit_k_max 18
_diffrn_reflns_limit_k_min 0
_diffrn_reflns_limit_l_max 11
_diffrn_reflns_limit_l_min 0
_diffrn_reflns_number 6419
_diffrn_reflns_theta_full 50.01
_diffrn_reflns_theta_max 50.01
_diffrn_reflns_theta_min 3.37
_diffrn_standards_decay_% none
_diffrn_standards_interval_count none
_diffrn_standards_interval_time '80 minutes'
_diffrn_standards_number 8
_exptl_absorpt_coefficient_mu 0.210
_exptl_absorpt_correction_type none
_exptl_crystal_colour colorless
_exptl_crystal_density_diffrn 1.789
_exptl_crystal_density_meas ?
_exptl_crystal_density_method 'not measured'
_exptl_crystal_description
;
 cylinder of 0.3 mm diameter and 0.8 mm height.
;
_exptl_crystal_F_000 208
_exptl_crystal_size_max 0.8
_exptl_crystal_size_mid 0.3
_exptl_crystal_size_min 0.3
_refine_diff_density_max 0.628
_refine_diff_density_min -0.241
_refine_diff_density_rms 0.061
_refine_ls_extinction_method none
_refine_ls_goodness_of_fit_all 1.060
_refine_ls_goodness_of_fit_ref 1.246
_refine_ls_matrix_type full
_refine_ls_number_parameters 93
_refine_ls_number_reflns 4163
_refine_ls_number_restraints 15
_refine_ls_restrained_S_all 1.310
_refine_ls_restrained_S_obs 1.247
_refine_ls_R_factor_all 0.0676
_refine_ls_R_factor_gt 0.0416
_refine_ls_shift/su_max 0.000
_refine_ls_shift/su_mean 0.000
_refine_ls_structure_factor_coef Fsqd
_refine_ls_weighting_details 'w=1/[\s^2^(Fo^2^)+(0.0836P)^2^+0.0044P] where P=(Fo^2^+2Fc^2^)/3'
_refine_ls_weighting_scheme calc
_refine_ls_wR_factor_all 0.1840
_refine_ls_wR_factor_ref 0.1418
_reflns_number_gt 2722
_reflns_number_total 4169
_reflns_threshold_expression >2sigma(I)
_cod_data_source_file ic000264m_2.cif
_cod_data_source_block trifluoroacrylonitrile
_cod_depositor_comments
;
The following automatic conversions were performed:

'_exptl_crystal_density_meas' value 'not measured' was changed to '?'
- the value is perceived as not measured.

Automatic conversion script
Id: cif_fix_values 3008 2015-01-20 13:52:24Z robertas 

The following automatic conversions were performed:

'_refine_ls_weighting_scheme' value 'calc
w=1/[\s^2^(Fo^2^)+(0.0836P)^2^+0.0044P] where P=(Fo^2^+2Fc^2^)/3' was
changed to 'calc'. New tag '_refine_ls_weighting_details' was
created. The value of the new tag was set to
'w=1/[\s^2^(Fo^2^)+(0.0836P)^2^+0.0044P] where P=(Fo^2^+2Fc^2^)/3'.

Automatic conversion script
Id: cif_fix_values 3143 2015-03-26 13:38:13Z robertas 
;
_cod_database_code 4321084

loop_
_symmetry_equiv_pos_as_xyz
'x, y, z'
'-x+1/2, y+1/2, -z+1/2'
'-x, -y, -z'
'x-1/2, -y-1/2, z-1/2'

loop_
_atom_site_aniso_label
_atom_site_aniso_U_11
_atom_site_aniso_U_22
_atom_site_aniso_U_33
_atom_site_aniso_U_23
_atom_site_aniso_U_13
_atom_site_aniso_U_12
C1 0.0296(2) 0.0260(2) 0.0229(2) -0.00031(13) 0.00808(13) -0.00360(14)
C2 0.0264(2) 0.0239(2) 0.02226(14) 0.00130(12) 0.00652(12) -0.00013(13)
C3 0.0271(2) 0.0252(2) 0.0223(2) 0.00056(12) 0.00617(13) -0.00094(15)
N1 0.0390(3) 0.0302(3) 0.0274(2) 0.0062(2) 0.0107(2) 0.0022(2)
F1 0.0326(2) 0.0463(3) 0.0382(2) 0.0059(2) 0.0157(2) 0.0064(2)
F2 0.0472(3) 0.0326(2) 0.0287(2) 0.00554(13) 0.0156(2) -0.0052(2)
F3 0.0399(2) 0.0412(2) 0.0415(2) 0.0146(2) 0.0165(2) 0.0166(2)

loop_
_atom_site_label
_atom_site_type_symbol
_atom_site_fract_x
_atom_site_fract_y
_atom_site_fract_z
_atom_site_U_iso_or_equiv
_atom_site_thermal_displace_type
_atom_site_occupancy
_atom_site_calc_flag
_atom_site_refinement_flags
_atom_site_disorder_group
C1 C 0.73610(6) 0.27361(6) 0.16314(9) 0.02584(9) Uani 0.9425(15) d PD 1
C2 C 0.85003(6) 0.28362(5) 0.03420(9) 0.02400(8) Uani 0.9425(15) d PD 1
C3 C 0.84812(7) 0.39075(6) -0.16305(8) 0.02477(8) Uani 0.9425(15) d PD 1
N1 N 0.84847(13) 0.47702(12) -0.3250(2) 0.03170(14) Uani 0.9425(15) d PD 1
F1 F 0.61088(6) 0.36257(8) 0.12419(11) 0.03779(12) Uani 0.9425(15) d PD 1
F2 F 0.73681(8) 0.17369(6) 0.34162(9) 0.03507(11) Uani 0.9425(15) d PD 1
F3 F 0.97325(7) 0.18669(7) 0.08477(12) 0.03970(12) Uani 0.9425(15) d PD 1
C1F C 0.8191(8) 0.2239(7) 0.1637(13) 0.0243(12) Uiso 0.0575(15) d PD 2
C2F C 0.7441(8) 0.3415(8) 0.0396(13) 0.0265(13) Uiso 0.0575(15) d PD 2
C3F C 0.7978(9) 0.4142(8) -0.1637(12) 0.0225(12) Uiso 0.0575(15) d PD 2
N1F N 0.8633(23) 0.4553(22) -0.3131(33) 0.038(4) Uiso 0.0575(15) d PD 2
F1F F 0.9532(9) 0.1667(10) 0.1226(17) 0.035(2) Uiso 0.0575(15) d PD 2
F2F F 0.7740(9) 0.1519(10) 0.3431(16) 0.032(2) Uiso 0.0575(15) d PD 2
F3F F 0.6098(8) 0.3932(8) 0.0882(14) 0.0257(13) Uiso 0.0575(15) d PD 2

loop_
_atom_type_symbol
_atom_type_description
_atom_type_scat_dispersion_real
_atom_type_scat_dispersion_imag
_atom_type_scat_source
F F 0.0171 0.0103 'International Tables Vol C Tables 4.2.6.8 and 6.1.1.4'
N N 0.0061 0.0033 'International Tables Vol C Tables 4.2.6.8 and 6.1.1.4'
C C 0.0033 0.0016 'International Tables Vol C Tables 4.2.6.8 and 6.1.1.4'

loop_
_geom_angle_atom_site_label_1
_geom_angle_atom_site_label_2
_geom_angle_atom_site_label_3
_geom_angle
_geom_angle_site_symmetry_1
_geom_angle_site_symmetry_3
_geom_angle_publ_flag
C1F C1 C2F 98.0(5) . . ?
C1F C1 F2 77.6(4) . . ?
C2F C1 F2 175.4(4) . . ?
C1F C1 F1 169.5(4) . . ?
C2F C1 F1 71.7(4) . . ?
F2 C1 F1 112.79(6) . . ?
C1F C1 C2 46.0(4) . . ?
C2F C1 C2 51.9(4) . . ?
F2 C1 C2 123.60(6) . . ?
F1 C1 C2 123.60(5) . . ?
C1F C1 F2F 63.0(4) . . ?
C2F C1 F2F 160.9(5) . . ?
F2 C1 F2F 14.6(3) . . ?
F1 C1 F2F 127.4(3) . . ?
C2 C1 F2F 109.0(3) . . ?
C1F C1 F3F 158.8(5) . . ?
C2F C1 F3F 60.8(4) . . ?
F2 C1 F3F 123.6(3) . . ?
F1 C1 F3F 11.1(3) . . ?
C2 C1 F3F 112.7(3) . . ?
F2F C1 F3F 138.2(4) . . ?
C1F C2 C2F 81.9(4) . . ?
C1F C2 C1 38.8(3) . . ?
C2F C2 C1 43.1(3) . . ?
C1F C2 F3 80.8(3) . . ?
C2F C2 F3 162.7(3) . . ?
C1 C2 F3 119.61(5) . . ?
C1F C2 F1F 66.4(4) . . ?
C2F C2 F1F 148.3(4) . . ?
C1 C2 F1F 105.2(3) . . ?
F3 C2 F1F 14.5(3) . . ?
C1F C2 C3 162.3(3) . . ?
C2F C2 C3 80.6(3) . . ?
C1 C2 C3 123.67(5) . . ?
F3 C2 C3 116.71(5) . . ?
F1F C2 C3 131.0(3) . . ?
C1F C2 C3F 144.7(4) . . ?
C2F C2 C3F 63.1(4) . . ?
C1 C2 C3F 106.1(3) . . ?
F3 C2 C3F 134.3(3) . . ?
F1F C2 C3F 148.4(4) . . ?
C3 C2 C3F 17.6(3) . . ?
N1F C3 N1 9.8(11) . . ?
N1F C3 C2 169.2(10) . . ?
N1 C3 C2 178.97(8) . . ?
N1F C3 C2F 150.8(11) . . ?
N1 C3 C2F 141.4(2) . . ?
C2 C3 C2F 39.6(2) . . ?
C3 N1 C3F 23.4(4) . . ?
C1 F1 C2F 40.2(2) . . ?
C1 F2 C1F 36.0(2) . . ?
C2 F3 C1F 38.6(2) . . ?
C1 C1F C2 95.1(5) . . ?
C1 C1F F2F 81.8(5) . . ?
C2 C1F F2F 176.2(8) . . ?
C1 C1F F1F 167.0(7) . . ?
C2 C1F F1F 71.9(5) . . ?
F2F C1F F1F 111.2(5) . . ?
C1 C1F C2F 43.1(4) . . ?
C2 C1F C2F 52.0(4) . . ?
F2F C1F C2F 124.9(6) . . ?
F1F C1F C2F 123.9(5) . . ?
C1 C1F F2 66.4(4) . . ?
C2 C1F F2 161.5(6) . . ?
F2F C1F F2 15.3(3) . . ?
F1F C1F F2 126.6(5) . . ?
C2F C1F F2 109.6(5) . . ?
C1 C1F F3 155.6(6) . . ?
C2 C1F F3 60.6(3) . . ?
F2F C1F F3 122.5(5) . . ?
F1F C1F F3 11.5(3) . . ?
C2F C1F F3 112.6(5) . . ?
F2 C1F F3 137.8(4) . . ?
C1 C2F C2 85.0(4) . . ?
C1 C2F F3F 82.2(5) . . ?
C2 C2F F3F 167.2(6) . . ?
C1 C2F C1F 38.9(3) . . ?
C2 C2F C1F 46.1(3) . . ?
F3F C2F C1F 121.1(5) . . ?
C1 C2F F1 68.1(4) . . ?
C2 C2F F1 153.1(5) . . ?
F3F C2F F1 14.3(3) . . ?
C1F C2F F1 107.0(5) . . ?
C1 C2F C3F 160.9(6) . . ?
C2 C2F C3F 76.3(4) . . ?
F3F C2F C3F 116.5(5) . . ?
C1F C2F C3F 122.3(5) . . ?
F1 C2F C3F 130.4(5) . . ?
C1 C2F C3 144.7(5) . . ?
C2 C2F C3 59.7(3) . . ?
F3F C2F C3 133.1(4) . . ?
C1F C2F C3 105.8(4) . . ?
F1 C2F C3 147.0(4) . . ?
C3F C2F C3 16.6(3) . . ?
N1F C3F N1 11.0(10) . . ?
N1F C3F C2F 167.9(12) . . ?
N1 C3F C2F 177.0(7) . . ?
N1F C3F C2 127.2(11) . . ?
N1 C3F C2 138.0(6) . . ?
C2F C3F C2 40.7(3) . . ?
C3 N1F C3F 24.7(4) . . ?
C1F F1F C2 41.7(3) . . ?
C1F F2F C1 35.3(3) . . ?
C2F F3F C1 37.0(3) . . ?

loop_
_geom_bond_atom_site_label_1
_geom_bond_atom_site_label_2
_geom_bond_distance
_geom_bond_site_symmetry_2
_geom_bond_publ_flag
C1 C1F 0.835(6) . ?
C1 C2F 0.909(6) . ?
C1 F2 1.3029(6) . ?
C1 F1 1.3067(8) . ?
C1 C2 1.3263(8) . ?
C1 F2F 1.432(6) . ?
C1 F3F 1.497(6) . ?
C2 C1F 0.959(6) . ?
C2 C2F 1.048(6) . ?
C2 F3 1.3368(7) . ?
C2 F1F 1.369(7) . ?
C2 C3 1.4192(7) . ?
C2 C3F 1.563(6) . ?
C3 N1F 1.022(10) . ?
C3 N1 1.1581(9) . ?
C3 C2F 1.621(6) . ?
N1 C3F 1.194(6) . ?
F1 C2F 1.337(6) . ?
F2 C1F 1.388(6) . ?
F3 C1F 1.515(6) . ?
C1F F2F 1.289(7) . ?
C1F F1F 1.320(7) . ?
C1F C2F 1.317(6) . ?
C2F F3F 1.319(7) . ?
C2F C3F 1.434(6) . ?
C3F N1F 1.143(8) . ?
